data_7037746
loop_
_publ_author_name
'Vanicek, S.'
'Kopacka, H.'
'Wurst, K.'
'Vergeiner, S.'
'Kankowski, S.'
'Schur, J.'
'Bildstein, B.'
'Ott, I.'

_publ_section_title
;
 Cobaltoceniumethynyl gold(i) as an unusual heterodinuclear
 bioorganometallic fragment to study the biological properties of alkynyl
 gold complexes.
;
_journal_issue 4
_journal_name_full 'Dalton transactions (Cambridge, England : 2003)'
_journal_page_first 1345
_journal_page_last 1348
_journal_paper_doi 10.1039/c5dt04796j
_journal_volume 45
_journal_year 2016
_chemical_formula_sum 'C30 H24 Au Co F6 P2'
_chemical_formula_weight 816.33
_chemical_name_systematic
; 
 ? 
;
_space_group_IT_number 15
_symmetry_cell_setting monoclinic
_symmetry_space_group_name_Hall '-C 2yc'
_symmetry_space_group_name_H-M 'C 1 2/c 1'
_atom_sites_solution_hydrogens geom
_atom_sites_solution_primary direct
_atom_sites_solution_secondary difmap
_audit_creation_method SHELXL-97
_audit_update_record
;
2015-11-10 deposited with the CCDC.
2015-12-22 downloaded from the CCDC.
;
_cell_angle_alpha 90.00
_cell_angle_beta 113.927(2)
_cell_angle_gamma 90.00
_cell_formula_units_Z 8
_cell_length_a 17.1720(3)
_cell_length_b 23.4197(2)
_cell_length_c 15.6447(3)
_cell_measurement_reflns_used 20271
_cell_measurement_temperature 233(2)
_cell_measurement_theta_max 26.3
_cell_measurement_theta_min 1.0
_cell_volume 5751.03(18)
_computing_data_collection COLLECT
_computing_data_reduction 'DENZO and SCALEPACK'
_computing_structure_refinement 'SHELXL-97 (Sheldrick, 1997)'
_computing_structure_solution 'SHELXS-97 (Sheldrick, 1990)'
_diffrn_ambient_temperature 233(2)
_diffrn_measured_fraction_theta_full 0.991
_diffrn_measured_fraction_theta_max 0.991
_diffrn_measurement_device_type 'Nonius KappaCCD'
_diffrn_measurement_method 'phi- and omega scans'
_diffrn_radiation_monochromator graphite
_diffrn_radiation_source 'fine-focus sealed tube'
_diffrn_radiation_type MoK\a
_diffrn_radiation_wavelength 0.71073
_diffrn_reflns_av_R_equivalents 0.0380
_diffrn_reflns_av_sigmaI/netI 0.0266
_diffrn_reflns_limit_h_max 20
_diffrn_reflns_limit_h_min -20
_diffrn_reflns_limit_k_max 27
_diffrn_reflns_limit_k_min -27
_diffrn_reflns_limit_l_max 18
_diffrn_reflns_limit_l_min -18
_diffrn_reflns_number 17453
_diffrn_reflns_theta_full 25.00
_diffrn_reflns_theta_max 25.00
_diffrn_reflns_theta_min 2.25
_diffrn_standards_number 0
_exptl_absorpt_coefficient_mu 5.842
_exptl_absorpt_correction_type none
_exptl_crystal_colour yellow
_exptl_crystal_density_diffrn 1.886
_exptl_crystal_density_method 'not measured'
_exptl_crystal_description prism
_exptl_crystal_F_000 3152
_exptl_crystal_size_max 0.41
_exptl_crystal_size_mid 0.22
_exptl_crystal_size_min 0.21
_refine_diff_density_max 1.597
_refine_diff_density_min -1.408
_refine_diff_density_rms 0.094
_refine_ls_extinction_method none
_refine_ls_goodness_of_fit_ref 1.040
_refine_ls_hydrogen_treatment constr
_refine_ls_matrix_type full
_refine_ls_number_parameters 412
_refine_ls_number_reflns 5016
_refine_ls_number_restraints 0
_refine_ls_restrained_S_all 1.040
_refine_ls_R_factor_all 0.0421
_refine_ls_R_factor_gt 0.0335
_refine_ls_shift/su_max 0.038
_refine_ls_shift/su_mean 0.002
_refine_ls_structure_factor_coef Fsqd
_refine_ls_weighting_details 'calc w=1/[\s^2^(Fo^2^)+(0.0441P)^2^+22.5043P] where P=(Fo^2^+2Fc^2^)/3'
_refine_ls_weighting_scheme calc
_refine_ls_wR_factor_gt 0.0846
_refine_ls_wR_factor_ref 0.0895
_reflns_number_gt 4209
_reflns_number_total 5016
_reflns_threshold_expression >2sigma(I)
_cod_data_source_file c5dt04796j4.cif
_cod_data_source_block 2
_cod_depositor_comments 'Adding full bibliography for 7037746--7037747.cif.'
_cod_original_cell_volume 5751.03(16)
_cod_original_sg_symbol_H-M C2/c
_cod_database_code 7037746

loop_
_symmetry_equiv_pos_as_xyz
'x, y, z'
'-x, y, -z+1/2'
'x+1/2, y+1/2, z'
'-x+1/2, y+1/2, -z+1/2'
'-x, -y, -z'
'x, -y, z-1/2'
'-x+1/2, -y+1/2, -z'
'x+1/2, -y+1/2, z-1/2'

loop_
_atom_site_label
_atom_site_type_symbol
_atom_site_fract_x
_atom_site_fract_y
_atom_site_fract_z
_atom_site_U_iso_or_equiv
_atom_site_adp_type
_atom_site_occupancy
_atom_site_symmetry_multiplicity
_atom_site_calc_flag
_atom_site_refinement_flags
_atom_site_disorder_assembly
_atom_site_disorder_group
Au1 Au 0.085847(12) 0.249787(7) 0.850050(14) 0.04704(10) Uani 1 1 d . . .
Co1 Co -0.17799(4) 0.12325(3) 0.93695(5) 0.05260(19) Uani 1 1 d . . .
P1 P 0.17660(8) 0.31563(5) 0.83515(8) 0.0384(3) Uani 1 1 d . . .
C6 C -0.0804(4) 0.0713(3) 0.9495(4) 0.0664(16) Uani 1 1 d . A .
H6 H -0.0296 0.0670 1.0032 0.080 Uiso 1 1 calc . . .
C7 C -0.1551(5) 0.0391(3) 0.9283(6) 0.083(2) Uani 1 1 d . A .
H7 H -0.1622 0.0093 0.9646 0.099 Uiso 1 1 calc . . .
C8 C -0.2175(5) 0.0595(3) 0.8432(5) 0.082(2) Uani 1 1 d . A .
H8 H -0.2739 0.0464 0.8134 0.098 Uiso 1 1 calc . . .
C9 C -0.1795(4) 0.1032(3) 0.8110(4) 0.0653(15) Uani 1 1 d . A .
H9 H -0.2066 0.1238 0.7551 0.078 Uiso 1 1 calc . . .
C10 C -0.0941(3) 0.1113(2) 0.8764(4) 0.0511(12) Uani 1 1 d . A .
C11 C -0.0364(3) 0.1541(2) 0.8728(4) 0.0552(13) Uani 1 1 d . . .
C12 C 0.0104(3) 0.1905(2) 0.8678(4) 0.0555(13) Uani 1 1 d . A .
C101 C 0.2097(3) 0.36764(19) 0.9287(3) 0.0401(10) Uani 1 1 d . . .
C102 C 0.1463(3) 0.4003(3) 0.9397(4) 0.0590(14) Uani 1 1 d . . .
H102 H 0.0889 0.3951 0.8987 0.071 Uiso 1 1 calc . . .
C103 C 0.1678(4) 0.4399(3) 1.0105(4) 0.0723(17) Uani 1 1 d . . .
H103 H 0.1254 0.4630 1.0160 0.087 Uiso 1 1 calc . . .
C104 C 0.2514(4) 0.4457(2) 1.0735(4) 0.0629(15) Uani 1 1 d . . .
H104 H 0.2655 0.4723 1.1225 0.076 Uiso 1 1 calc . . .
C105 C 0.3139(4) 0.4130(2) 1.0650(4) 0.0581(14) Uani 1 1 d . . .
H105 H 0.3707 0.4171 1.1082 0.070 Uiso 1 1 calc . . .
C106 C 0.2933(3) 0.3737(2) 0.9923(3) 0.0484(11) Uani 1 1 d . . .
H106 H 0.3362 0.3513 0.9865 0.058 Uiso 1 1 calc . . .
C201 C 0.1334(3) 0.35659(19) 0.7269(3) 0.0384(10) Uani 1 1 d . . .
C202 C 0.0966(3) 0.3267(2) 0.6443(3) 0.0493(12) Uani 1 1 d . . .
H202 H 0.0925 0.2867 0.6453 0.059 Uiso 1 1 calc . . .
C203 C 0.0655(3) 0.3554(3) 0.5598(3) 0.0609(14) Uani 1 1 d . . .
H203 H 0.0408 0.3347 0.5038 0.073 Uiso 1 1 calc . . .
C204 C 0.0703(4) 0.4133(3) 0.5568(4) 0.0643(16) Uani 1 1 d . . .
H204 H 0.0499 0.4325 0.4991 0.077 Uiso 1 1 calc . . .
C205 C 0.1049(5) 0.4428(3) 0.6379(4) 0.0767(19) Uani 1 1 d . . .
H205 H 0.1071 0.4828 0.6362 0.092 Uiso 1 1 calc . . .
C206 C 0.1370(4) 0.4151(2) 0.7235(4) 0.0649(16) Uani 1 1 d . . .
H206 H 0.1612 0.4363 0.7791 0.078 Uiso 1 1 calc . . .
C301 C 0.2732(3) 0.28401(19) 0.8350(3) 0.0397(10) Uani 1 1 d . . .
C302 C 0.2939(3) 0.2279(2) 0.8647(4) 0.0523(12) Uani 1 1 d . . .
H302 H 0.2589 0.2069 0.8865 0.063 Uiso 1 1 calc . . .
C303 C 0.3661(4) 0.2030(2) 0.8622(4) 0.0651(15) Uani 1 1 d . . .
H303 H 0.3799 0.1651 0.8823 0.078 Uiso 1 1 calc . . .
C304 C 0.4173(4) 0.2331(3) 0.8308(4) 0.0627(15) Uani 1 1 d . . .
H304 H 0.4658 0.2157 0.8285 0.075 Uiso 1 1 calc . . .
C305 C 0.3983(4) 0.2886(3) 0.8027(4) 0.0649(15) Uani 1 1 d . . .
H305 H 0.4344 0.3093 0.7823 0.078 Uiso 1 1 calc . . .
C306 C 0.3262(3) 0.3144(2) 0.8039(4) 0.0550(13) Uani 1 1 d . . .
H306 H 0.3132 0.3524 0.7837 0.066 Uiso 1 1 calc . . .
C1 C -0.1388(12) 0.1735(10) 1.0513(16) 0.087(7) Uiso 0.50 1 d P A 1
H1 H -0.0827 0.1783 1.0959 0.104 Uiso 0.50 1 calc P B 1
C2 C -0.1978(13) 0.1340(7) 1.0553(11) 0.072(4) Uiso 0.50 1 d P A 1
H2 H -0.1882 0.1069 1.1029 0.086 Uiso 0.50 1 calc P C 1
C3 C -0.2721(10) 0.1415(6) 0.9783(13) 0.067(3) Uiso 0.50 1 d P A 1
H3 H -0.3222 0.1202 0.9639 0.081 Uiso 0.50 1 calc P D 1
C4 C -0.2616(14) 0.1853(9) 0.9251(12) 0.084(5) Uiso 0.50 1 d P A 1
H4 H -0.3038 0.1993 0.8692 0.101 Uiso 0.50 1 calc P E 1
C5 C -0.1790(18) 0.2051(8) 0.9675(18) 0.101(6) Uiso 0.50 1 d P A 1
H5 H -0.1541 0.2339 0.9451 0.122 Uiso 0.50 1 calc P F 1
C1A C -0.1517(13) 0.1594(8) 1.0648(11) 0.069(5) Uiso 0.50 1 d P A 2
H1A H -0.1087 0.1455 1.1202 0.083 Uiso 0.50 1 calc P G 2
C2A C -0.2366(16) 0.1433(9) 1.0253(17) 0.092(6) Uiso 0.50 1 d P A 2
H2A H -0.2620 0.1192 1.0547 0.110 Uiso 0.50 1 calc P H 2
C3A C -0.2803(10) 0.1673(9) 0.9361(13) 0.076(5) Uiso 0.50 1 d P A 2
H3A H -0.3360 0.1590 0.8931 0.091 Uiso 0.50 1 calc P I 2
C4A C -0.2220(10) 0.2072(5) 0.9244(9) 0.052(3) Uiso 0.50 1 d P A 2
H4A H -0.2338 0.2323 0.8738 0.063 Uiso 0.50 1 calc P J 2
C5A C -0.1436(8) 0.2019(5) 1.0030(10) 0.048(3) Uiso 0.50 1 d P A 2
H5A H -0.0940 0.2230 1.0132 0.058 Uiso 0.50 1 calc P K 2
P2 P 0.0000 0.57334(10) 0.7500 0.0578(5) Uani 1 2 d S . .
P3 P 0.5000 0.53412(11) 1.2500 0.0850(9) Uani 1 2 d S . .
F1 F 0.0523(5) 0.5300(3) 0.8218(4) 0.161(3) Uani 1 1 d . . .
F2 F 0.0693(3) 0.5747(2) 0.7080(4) 0.1184(16) Uani 1 1 d . . .
F3 F 0.0478(4) 0.6239(2) 0.8196(4) 0.136(2) Uani 1 1 d . . .
F4 F 0.5000 0.6003(9) 1.2500 0.113(15) Uani 0.50 2 d SP L 1
F5 F 0.5000 0.4630(8) 1.2500 0.173(17) Uani 0.50 2 d SP M 1
F6 F 0.5997(18) 0.5329(16) 1.272(3) 0.178(12) Uani 0.50 1 d P L 1
F7 F 0.521(2) 0.5246(11) 1.3524(16) 0.168(13) Uani 0.50 1 d P L 1
F8 F 0.415(3) 0.532(2) 1.185(3) 0.116(18) Uani 0.25 1 d P . 2
F9 F 0.587(7) 0.538(3) 1.348(4) 0.17(4) Uani 0.25 1 d P . 2
F10 F 0.528(3) 0.571(2) 1.169(2) 0.162(17) Uani 0.25 1 d P . 2
F11 F 0.459(5) 0.529(4) 1.310(4) 0.29(4) Uani 0.25 1 d P . 2
F12 F 0.491(4) 0.592(2) 1.277(4) 0.20(3) Uani 0.25 1 d P . 2
F13 F 0.535(3) 0.4827(9) 1.225(3) 0.146(13) Uani 0.25 1 d P . 2

loop_
_atom_site_aniso_label
_atom_site_aniso_U_11
_atom_site_aniso_U_22
_atom_site_aniso_U_33
_atom_site_aniso_U_23
_atom_site_aniso_U_13
_atom_site_aniso_U_12
Au1 0.04980(16) 0.04087(14) 0.05771(15) 0.00705(8) 0.02929(11) -0.00510(8)
Co1 0.0422(4) 0.0679(5) 0.0507(4) 0.0022(3) 0.0220(3) -0.0070(3)
P1 0.0450(7) 0.0346(6) 0.0391(6) 0.0020(5) 0.0206(5) -0.0037(5)
C6 0.063(4) 0.063(4) 0.083(4) 0.028(3) 0.040(3) 0.017(3)
C7 0.097(5) 0.056(4) 0.116(6) 0.006(4) 0.064(5) -0.015(3)
C8 0.083(5) 0.068(4) 0.104(5) -0.031(4) 0.048(4) -0.036(4)
C9 0.072(4) 0.077(4) 0.047(3) -0.014(3) 0.024(3) -0.012(3)
C10 0.060(3) 0.041(3) 0.060(3) 0.001(2) 0.032(3) -0.001(2)
C11 0.058(3) 0.050(3) 0.066(3) 0.006(3) 0.035(3) 0.002(3)
C12 0.057(3) 0.045(3) 0.075(4) 0.013(3) 0.038(3) 0.001(2)
C101 0.051(3) 0.040(2) 0.031(2) 0.0021(18) 0.018(2) -0.002(2)
C102 0.055(3) 0.073(4) 0.047(3) -0.014(3) 0.018(2) 0.005(3)
C103 0.077(4) 0.086(4) 0.055(3) -0.018(3) 0.028(3) 0.018(3)
C104 0.086(4) 0.060(3) 0.044(3) -0.008(2) 0.028(3) -0.006(3)
C105 0.063(3) 0.061(3) 0.044(3) -0.001(3) 0.015(2) -0.014(3)
C106 0.056(3) 0.047(3) 0.044(3) 0.001(2) 0.022(2) -0.004(2)
C201 0.042(2) 0.039(2) 0.037(2) -0.0008(19) 0.019(2) -0.0016(19)
C202 0.050(3) 0.049(3) 0.046(3) -0.006(2) 0.017(2) -0.007(2)
C203 0.050(3) 0.087(4) 0.038(3) -0.010(3) 0.009(2) 0.001(3)
C204 0.071(4) 0.082(4) 0.044(3) 0.020(3) 0.028(3) 0.023(3)
C205 0.124(6) 0.051(3) 0.058(3) 0.016(3) 0.040(4) 0.005(3)
C206 0.106(5) 0.045(3) 0.043(3) 0.001(2) 0.029(3) -0.007(3)
C301 0.045(3) 0.036(2) 0.039(2) -0.0056(19) 0.018(2) -0.0024(19)
C302 0.058(3) 0.043(3) 0.056(3) 0.004(2) 0.024(3) -0.001(2)
C303 0.061(4) 0.052(3) 0.076(4) 0.003(3) 0.021(3) 0.012(3)
C304 0.050(3) 0.076(4) 0.059(3) -0.009(3) 0.019(3) 0.012(3)
C305 0.050(3) 0.091(5) 0.063(3) 0.007(3) 0.032(3) -0.004(3)
C306 0.054(3) 0.054(3) 0.062(3) 0.013(3) 0.029(3) 0.001(2)
P2 0.0502(11) 0.0676(13) 0.0485(10) 0.000 0.0127(9) 0.000
P3 0.123(3) 0.0526(15) 0.0474(14) 0.000 0.0023(17) 0.000
F1 0.171(5) 0.171(6) 0.149(4) 0.093(4) 0.073(4) 0.103(5)
F2 0.115(4) 0.123(4) 0.159(4) -0.001(3) 0.098(4) -0.001(3)
F3 0.119(4) 0.131(4) 0.138(4) -0.065(3) 0.032(3) -0.019(3)
F4 0.109(15) 0.036(7) 0.13(2) 0.000 -0.020(16) 0.000
F5 0.26(3) 0.031(10) 0.115(15) 0.000 -0.041(18) 0.000
F6 0.106(12) 0.23(2) 0.19(3) 0.07(2) 0.05(2) 0.058(12)
F7 0.22(3) 0.20(2) 0.053(10) 0.011(11) 0.018(15) -0.005(19)
F8 0.11(3) 0.13(3) 0.05(3) 0.00(3) -0.03(3) -0.03(2)
F9 0.21(5) 0.10(2) 0.06(3) -0.05(2) -0.08(3) 0.09(3)
F10 0.18(3) 0.19(3) 0.069(16) 0.06(2) -0.001(18) -0.09(3)
F11 0.27(6) 0.52(10) 0.08(3) -0.13(4) 0.09(3) -0.26(6)
F12 0.30(6) 0.16(4) 0.23(5) 0.09(3) 0.19(5) 0.14(4)
F13 0.26(4) 0.039(15) 0.18(3) -0.049(17) 0.13(3) 0.008(19)

loop_
_atom_type_symbol
_atom_type_description
_atom_type_scat_dispersion_real
_atom_type_scat_dispersion_imag
_atom_type_scat_source
C C 0.0033 0.0016 'International Tables Vol C Tables 4.2.6.8 and 6.1.1.4'
H H 0.0000 0.0000 'International Tables Vol C Tables 4.2.6.8 and 6.1.1.4'
F F 0.0171 0.0103 'International Tables Vol C Tables 4.2.6.8 and 6.1.1.4'
Au Au -2.0133 8.8022 'International Tables Vol C Tables 4.2.6.8 and 6.1.1.4'
Co Co 0.3494 0.9721 'International Tables Vol C Tables 4.2.6.8 and 6.1.1.4'
P P 0.1023 0.0942 'International Tables Vol C Tables 4.2.6.8 and 6.1.1.4'

loop_
_geom_angle_atom_site_label_1
_geom_angle_atom_site_label_2
_geom_angle_atom_site_label_3
_geom_angle
_geom_angle_site_symmetry_1
_geom_angle_site_symmetry_3
C12 Au1 P1 177.53(16) . .
C12 Au1 Au1 75.64(16) . 2_556
P1 Au1 Au1 106.70(3) . 2_556
C5 Co1 C4 40.7(8) . .
C5 Co1 C8 149.7(9) . .
C4 Co1 C8 117.1(6) . .
C5 Co1 C9 117.7(7) . .
C4 Co1 C9 110.8(5) . .
C8 Co1 C9 41.1(3) . .
C5 Co1 C3 68.3(7) . .
C4 Co1 C3 40.1(7) . .
C8 Co1 C3 108.3(5) . .
C9 Co1 C3 132.0(6) . .
C5 Co1 C6 130.6(8) . .
C4 Co1 C6 170.5(8) . .
C8 Co1 C6 69.1(3) . .
C9 Co1 C6 68.6(3) . .
C3 Co1 C6 147.2(6) . .
C5 Co1 C1 41.6(8) . .
C4 Co1 C1 68.1(8) . .
C8 Co1 C1 167.1(8) . .
C9 Co1 C1 150.6(7) . .
C3 Co1 C1 67.3(7) . .
C6 Co1 C1 107.6(6) . .
C5 Co1 C7 168.7(9) . .
C4 Co1 C7 148.6(8) . .
C8 Co1 C7 41.0(3) . .
C9 Co1 C7 68.5(3) . .
C3 Co1 C7 115.5(5) . .
C6 Co1 C7 40.7(3) . .
C1 Co1 C7 128.6(7) . .
C5 Co1 C2 68.8(7) . .
C4 Co1 C2 67.3(7) . .
C8 Co1 C2 128.8(5) . .
C9 Co1 C2 168.6(6) . .
C3 Co1 C2 39.4(7) . .
C6 Co1 C2 115.3(5) . .
C1 Co1 C2 40.2(7) . .
C7 Co1 C2 106.9(5) . .
C5 Co1 C3A 54.4(8) . .
C4 Co1 C3A 16.9(7) . .
C8 Co1 C3A 109.7(5) . .
C9 Co1 C3A 116.3(6) . .
C3 Co1 C3A 24.7(5) . .
C6 Co1 C3A 171.7(7) . .
C1 Co1 C3A 71.7(7) . .
C7 Co1 C3A 133.2(7) . .
C2 Co1 C3A 58.6(7) . .
C5 Co1 C10 108.8(6) . .
C4 Co1 C10 132.4(7) . .
C8 Co1 C10 69.6(2) . .
C9 Co1 C10 41.0(2) . .
C3 Co1 C10 171.1(6) . .
C6 Co1 C10 41.0(2) . .
C1 Co1 C10 116.6(6) . .
C7 Co1 C10 69.0(2) . .
C2 Co1 C10 148.5(6) . .
C3A Co1 C10 146.9(7) . .
C5 Co1 C1A 51.9(8) . .
C4 Co1 C1A 69.8(7) . .
C8 Co1 C1A 153.7(7) . .
C9 Co1 C1A 164.2(7) . .
C3 Co1 C1A 59.1(6) . .
C6 Co1 C1A 108.0(5) . .
C1 Co1 C1A 13.8(7) . .
C7 Co1 C1A 119.7(6) . .
C2 Co1 C1A 27.0(5) . .
C3A Co1 C1A 69.1(7) . .
C10 Co1 C1A 126.4(6) . .
C101 P1 C301 106.7(2) . .
C101 P1 C201 105.8(2) . .
C301 P1 C201 103.9(2) . .
C101 P1 Au1 112.20(15) . .
C301 P1 Au1 112.86(15) . .
C201 P1 Au1 114.55(15) . .
C7 C6 C10 109.0(6) . .
C7 C6 Co1 70.0(4) . .
C10 C6 Co1 70.4(3) . .
C7 C6 H6 125.5 . .
C10 C6 H6 125.5 . .
Co1 C6 H6 125.7 . .
C6 C7 C8 108.2(5) . .
C6 C7 Co1 69.3(3) . .
C8 C7 Co1 68.9(4) . .
C6 C7 H7 125.9 . .
C8 C7 H7 125.9 . .
Co1 C7 H7 127.5 . .
C9 C8 C7 107.3(6) . .
C9 C8 Co1 69.7(3) . .
C7 C8 Co1 70.1(4) . .
C9 C8 H8 126.3 . .
C7 C8 H8 126.3 . .
Co1 C8 H8 125.4 . .
C8 C9 C10 109.4(5) . .
C8 C9 Co1 69.2(3) . .
C10 C9 Co1 70.4(3) . .
C8 C9 H9 125.3 . .
C10 C9 H9 125.3 . .
Co1 C9 H9 126.6 . .
C9 C10 C6 106.1(5) . .
C9 C10 C11 126.6(5) . .
C6 C10 C11 127.1(5) . .
C9 C10 Co1 68.6(3) . .
C6 C10 Co1 68.6(3) . .
C11 C10 Co1 123.7(4) . .
C12 C11 C10 178.3(6) . .
C11 C12 Au1 176.0(5) . .
C106 C101 C102 119.2(4) . .
C106 C101 P1 123.1(4) . .
C102 C101 P1 117.6(4) . .
C103 C102 C101 120.0(5) . .
C103 C102 H102 120.0 . .
C101 C102 H102 120.0 . .
C102 C103 C104 120.3(5) . .
C102 C103 H103 119.9 . .
C104 C103 H103 119.9 . .
C105 C104 C103 120.3(5) . .
C105 C104 H104 119.9 . .
C103 C104 H104 119.9 . .
C104 C105 C106 120.0(5) . .
C104 C105 H105 120.0 . .
C106 C105 H105 120.0 . .
C101 C106 C105 120.2(5) . .
C101 C106 H106 119.9 . .
C105 C106 H106 119.9 . .
C206 C201 C202 118.7(4) . .
C206 C201 P1 123.7(4) . .
C202 C201 P1 117.6(3) . .
C201 C202 C203 120.2(5) . .
C201 C202 H202 119.9 . .
C203 C202 H202 119.9 . .
C204 C203 C202 120.8(5) . .
C204 C203 H203 119.6 . .
C202 C203 H203 119.6 . .
C205 C204 C203 119.1(5) . .
C205 C204 H204 120.5 . .
C203 C204 H204 120.5 . .
C204 C205 C206 121.2(5) . .
C204 C205 H205 119.4 . .
C206 C205 H205 119.4 . .
C201 C206 C205 119.9(5) . .
C201 C206 H206 120.0 . .
C205 C206 H206 120.0 . .
C306 C301 C302 119.1(4) . .
C306 C301 P1 121.3(4) . .
C302 C301 P1 119.6(3) . .
C303 C302 C301 119.8(5) . .
C303 C302 H302 120.1 . .
C301 C302 H302 120.1 . .
C304 C303 C302 120.6(5) . .
C304 C303 H303 119.7 . .
C302 C303 H303 119.7 . .
C303 C304 C305 120.1(5) . .
C303 C304 H304 120.0 . .
C305 C304 H304 120.0 . .
C304 C305 C306 120.6(5) . .
C304 C305 H305 119.7 . .
C306 C305 H305 119.7 . .
C305 C306 C301 119.8(5) . .
C305 C306 H306 120.1 . .
C301 C306 H306 120.1 . .
C2 C1 C5 107.4(16) . .
C2 C1 Co1 70.4(10) . .
C5 C1 Co1 67.7(11) . .
C2 C1 H1 126.3 . .
C5 C1 H1 126.3 . .
Co1 C1 H1 127.0 . .
C3 C2 C1 108.2(14) . .
C3 C2 Co1 69.7(9) . .
C1 C2 Co1 69.3(9) . .
C3 C2 H2 125.9 . .
C1 C2 H2 125.9 . .
Co1 C2 H2 126.7 . .
C2 C3 C4 109.0(14) . .
C2 C3 Co1 70.9(9) . .
C4 C3 Co1 69.3(9) . .
C2 C3 H3 125.5 . .
C4 C3 H3 125.5 . .
Co1 C3 H3 125.9 . .
C3 C4 C5 108.7(16) . .
C3 C4 Co1 70.6(9) . .
C5 C4 Co1 68.8(11) . .
C3 C4 H4 125.7 . .
C5 C4 H4 125.7 . .
Co1 C4 H4 126.5 . .
C4 C5 C1 106.8(18) . .
C4 C5 Co1 70.5(11) . .
C1 C5 Co1 70.7(11) . .
C4 C5 H5 126.6 . .
C1 C5 H5 126.6 . .
Co1 C5 H5 123.8 . .
C2A C1A C5A 105.1(14) . .
C2A C1A Co1 71.1(10) . .
C5A C1A Co1 70.8(8) . .
C2A C1A H1A 127.5 . .
C5A C1A H1A 127.5 . .
Co1 C1A H1A 122.4 . .
C1A C2A C3A 112.0(18) . .
C1A C2A Co1 69.6(10) . .
C3A C2A Co1 68.6(10) . .
C1A C2A H2A 124.0 . .
C3A C2A H2A 124.0 . .
Co1 C2A H2A 129.7 . .
C2A C3A C4A 105.5(14) . .
C2A C3A Co1 71.3(11) . .
C4A C3A Co1 71.7(8) . .
C2A C3A H3A 127.2 . .
C4A C3A H3A 127.2 . .
Co1 C3A H3A 121.7 . .
C5A C4A C3A 107.4(11) . .
C5A C4A Co1 69.8(6) . .
C3A C4A Co1 67.6(8) . .
C5A C4A H4A 126.3 . .
C3A C4A H4A 126.3 . .
Co1 C4A H4A 127.9 . .
C4A C5A C1A 109.2(11) . .
C4A C5A Co1 70.5(6) . .
C1A C5A Co1 68.5(8) . .
C4A C5A H5A 125.4 . .
C1A C5A H5A 125.4 . .
Co1 C5A H5A 127.1 . .
F1 P2 F1 95.5(7) 2_556 .
F1 P2 F2 90.1(3) 2_556 2_556
F1 P2 F2 91.5(3) . 2_556
F1 P2 F2 91.5(3) 2_556 .
F1 P2 F2 90.1(3) . .
F2 P2 F2 177.7(4) 2_556 .
F1 P2 F3 173.9(4) 2_556 .
F1 P2 F3 90.3(4) . .
F2 P2 F3 88.1(3) 2_556 .
F2 P2 F3 90.2(3) . .
F1 P2 F3 90.3(4) 2_556 2_556
F1 P2 F3 173.9(4) . 2_556
F2 P2 F3 90.2(3) 2_556 2_556
F2 P2 F3 88.1(3) . 2_556
F3 P2 F3 83.9(5) . 2_556
F11 P3 F11 170(8) 2_657 .
F11 P3 F8 100(3) 2_657 .
F11 P3 F8 80(3) . .
F11 P3 F8 80(3) 2_657 2_657
F11 P3 F8 100(3) . 2_657
F8 P3 F8 176(5) . 2_657
F11 P3 F12 115(5) 2_657 .
F11 P3 F12 75(4) . .
F8 P3 F12 92(4) . .
F8 P3 F12 91(3) 2_657 .
F11 P3 F12 75(4) 2_657 2_657
F11 P3 F12 115(5) . 2_657
F8 P3 F12 91(3) . 2_657
F8 P3 F12 92(4) 2_657 2_657
F12 P3 F12 41(4) . 2_657
F11 P3 F13 119(5) 2_657 2_657
F11 P3 F13 51(3) . 2_657
F8 P3 F13 76(3) . 2_657
F8 P3 F13 101(3) 2_657 2_657
F12 P3 F13 126(3) . 2_657
F12 P3 F13 162(3) 2_657 2_657
F11 P3 F13 51(3) 2_657 .
F11 P3 F13 119(5) . .
F8 P3 F13 101(3) . .
F8 P3 F13 76(3) 2_657 .
F12 P3 F13 162(3) . .
F12 P3 F13 126(3) 2_657 .
F13 P3 F13 70(3) 2_657 .
F11 P3 F7 40(3) 2_657 2_657
F11 P3 F7 137.4(19) . 2_657
F8 P3 F7 60(2) . 2_657
F8 P3 F7 120(2) 2_657 2_657
F12 P3 F7 116(3) . 2_657
F12 P3 F7 81(2) 2_657 2_657
F13 P3 F7 102.6(18) 2_657 2_657
F13 P3 F7 62.7(17) . 2_657
F11 P3 F7 137.4(19) 2_657 .
F11 P3 F7 40(3) . .
F8 P3 F7 120(2) . .
F8 P3 F7 60(2) 2_657 .
F12 P3 F7 81(2) . .
F12 P3 F7 116(3) 2_657 .
F13 P3 F7 62.7(17) 2_657 .
F13 P3 F7 102.6(18) . .
F7 P3 F7 163(2) 2_657 .
F11 P3 F4 95(4) 2_657 .
F11 P3 F4 95(4) . .
F8 P3 F4 92(2) . .
F8 P3 F4 92(2) 2_657 .
F12 P3 F4 20(2) . .
F12 P3 F4 20(2) 2_657 .
F13 P3 F4 145.2(13) 2_657 .
F13 P3 F4 145.2(13) . .
F7 P3 F4 98.5(10) 2_657 .
F7 P3 F4 98.5(10) . .
F11 P3 F6 50(3) 2_657 .
F11 P3 F6 130(3) . .
F8 P3 F6 150(2) . .
F8 P3 F6 30(2) 2_657 .
F12 P3 F6 101(3) . .
F12 P3 F6 81(3) 2_657 .
F13 P3 F6 116(2) 2_657 .
F13 P3 F6 62.1(19) . .
F7 P3 F6 90.3(12) 2_657 .
F7 P3 F6 89.4(11) . .
F4 P3 F6 91.0(14) . .
F9 F8 P3 110(10) 2_657 .
F9 F8 F13 141(10) 2_657 2_657
P3 F8 F13 54(2) . 2_657
F8 F9 P3 53(10) 2_657 .
F11 F10 F12 106(4) 2_657 2_657
F11 F10 P3 53(3) 2_657 .
F12 F10 P3 55(3) 2_657 .
F10 F11 F13 158(7) 2_657 2_657
F10 F11 P3 91(4) 2_657 .
F13 F11 P3 68(3) 2_657 .
F10 F11 F12 39(4) 2_657 .
F13 F11 F12 121(4) 2_657 .
P3 F11 F12 54(2) . .
F12 F12 F10 154(3) 2_657 2_657
F12 F12 P3 70(2) 2_657 .
F10 F12 P3 85(4) 2_657 .
F12 F12 F11 120(4) 2_657 .
F10 F12 F11 35(3) 2_657 .
P3 F12 F11 51(3) . .
F11 F13 P3 61(2) 2_657 .
F11 F13 F13 115(3) 2_657 2_657
P3 F13 F13 55.2(13) . 2_657
F11 F13 F8 71(4) 2_657 2_657
P3 F13 F8 50.5(18) . 2_657
F13 F13 F8 80(3) 2_657 2_657

loop_
_geom_bond_atom_site_label_1
_geom_bond_atom_site_label_2
_geom_bond_distance
_geom_bond_site_symmetry_2
Au1 C12 1.994(5) .
Au1 P1 2.2705(11) .
Au1 Au1 3.3175(4) 2_556
Co1 C5 1.98(2) .
Co1 C4 1.998(17) .
Co1 C8 2.008(6) .
Co1 C9 2.015(5) .
Co1 C3 2.015(14) .
Co1 C6 2.015(6) .
Co1 C1 2.015(19) .
Co1 C7 2.024(7) .
Co1 C2 2.030(14) .
Co1 C3A 2.033(16) .
Co1 C10 2.039(5) .
Co1 C1A 2.048(16) .
P1 C101 1.809(4) .
P1 C301 1.818(5) .
P1 C201 1.822(4) .
C6 C7 1.406(9) .
C6 C10 1.421(7) .
C6 H6 0.9400 .
C7 C8 1.412(10) .
C7 H7 0.9400 .
C8 C9 1.411(9) .
C8 H8 0.9400 .
C9 C10 1.420(8) .
C9 H9 0.9400 .
C10 C11 1.426(7) .
C11 C12 1.197(7) .
C101 C106 1.382(7) .
C101 C102 1.397(7) .
C102 C103 1.376(7) .
C102 H102 0.9400 .
C103 C104 1.380(9) .
C103 H103 0.9400 .
C104 C105 1.368(8) .
C104 H104 0.9400 .
C105 C106 1.392(7) .
C105 H105 0.9400 .
C106 H106 0.9400 .
C201 C206 1.373(7) .
C201 C202 1.378(6) .
C202 C203 1.382(7) .
C202 H202 0.9400 .
C203 C204 1.359(9) .
C203 H203 0.9400 .
C204 C205 1.353(9) .
C204 H204 0.9400 .
C205 C206 1.385(7) .
C205 H205 0.9400 .
C206 H206 0.9400 .
C301 C306 1.389(7) .
C301 C302 1.392(7) .
C302 C303 1.384(8) .
C302 H302 0.9400 .
C303 C304 1.366(9) .
C303 H303 0.9400 .
C304 C305 1.368(9) .
C304 H304 0.9400 .
C305 C306 1.385(8) .
C305 H305 0.9400 .
C306 H306 0.9400 .
C1 C2 1.39(3) .
C1 C5 1.42(3) .
C1 H1 0.9400 .
C2 C3 1.36(2) .
C2 H2 0.9400 .
C3 C4 1.38(3) .
C3 H3 0.9400 .
C4 C5 1.38(3) .
C4 H4 0.9400 .
C5 H5 0.9400 .
C1A C2A 1.39(3) .
C1A C5A 1.43(2) .
C1A H1A 0.9400 .
C2A C3A 1.41(3) .
C2A H2A 0.9400 .
C3A C4A 1.43(2) .
C3A H3A 0.9400 .
C4A C5A 1.413(18) .
C4A H4A 0.9400 .
C5A H5A 0.9400 .
P2 F1 1.510(5) 2_556
P2 F1 1.510(5) .
P2 F2 1.577(4) 2_556
P2 F2 1.577(4) .
P2 F3 1.594(5) .
P2 F3 1.594(5) 2_556
P3 F11 1.39(5) 2_657
P3 F11 1.39(5) .
P3 F8 1.41(5) .
P3 F8 1.41(5) 2_657
P3 F12 1.44(5) .
P3 F12 1.44(5) 2_657
P3 F13 1.47(2) 2_657
P3 F13 1.47(2) .
P3 F7 1.51(2) 2_657
P3 F7 1.51(2) .
P3 F4 1.55(2) .
P3 F6 1.60(3) .
F8 F9 0.51(8) 2_657
F8 F13 1.77(6) 2_657
F9 F8 0.51(8) 2_657
F10 F11 1.03(8) 2_657
F10 F12 1.14(8) 2_657
F11 F10 1.03(8) 2_657
F11 F13 1.24(9) 2_657
F11 F12 1.73(8) .
F12 F12 1.00(11) 2_657
F12 F10 1.14(8) 2_657
F13 F11 1.24(9) 2_657
F13 F13 1.67(7) 2_657
F13 F8 1.77(6) 2_657
